data_7240401
loop_
_publ_author_name
'Al-Zoubi, Raed M.'
'Al-Omari, Mothana K.'
'Al-Jammal, Walid K.'
'Ferguson, Michael J.'

_publ_section_title
;
 Palladium-catalyzed highly regioselective mono and double Sonogashira
 cross-coupling reactions of 5-substituted-1,2,3-triiodobenzene under
 ambient conditions
;
_journal_issue 28
_journal_name_full 'RSC Advances'
_journal_page_first 16366
_journal_page_last 16376
_journal_paper_doi 10.1039/D0RA01569E
_journal_volume 10
_journal_year 2020
_chemical_formula_moiety 'C15 H9 F I2 O'
_chemical_formula_sum 'C15 H9 F I2 O'
_chemical_formula_weight 478.02
_chemical_name_systematic
;
5-fluoro-1,2-diiodo-3-[(4-methoxyphenyl)ethynyl]benzene
;
_space_group_crystal_system orthorhombic
_space_group_IT_number 19
_space_group_name_Hall 'P 2ac 2ab'
_space_group_name_H-M_alt 'P 21 21 21'
_atom_sites_solution_hydrogens geom
_atom_sites_solution_primary dual
_audit_creation_method SHELXL-2017/1
_audit_update_record
;
2020-02-05 deposited with the CCDC.	2020-04-16 downloaded from the CCDC.
;
_cell_angle_alpha 90
_cell_angle_beta 90
_cell_angle_gamma 90
_cell_formula_units_Z 4
_cell_length_a 4.15290(8)
_cell_length_b 11.4859(2)
_cell_length_c 30.5943(6)
_cell_measurement_reflns_used 9894
_cell_measurement_temperature 173(2)
_cell_measurement_theta_max 73.63
_cell_measurement_theta_min 4.11
_cell_volume 1459.34(5)
_computing_cell_refinement 'Bruker SAINT'
_computing_data_collection 'Bruker APEX2'
_computing_data_reduction 'Bruker SAINT'
_computing_molecular_graphics 'Bruker SHELXTL'
_computing_publication_material 'Bruker SHELXTL'
_computing_structure_refinement 'SHELXL-2017/1 (Sheldrick, 2017)'
_computing_structure_solution 'SHELXT-2014/5 (Sheldrick 2015)'
_diffrn_ambient_temperature 173(2)
_diffrn_measured_fraction_theta_full 1.000
_diffrn_measured_fraction_theta_max 0.992
_diffrn_measurement_device_type 'Bruker APEX-II CCD'
_diffrn_measurement_method '\f and \w scans'
_diffrn_radiation_type CuK\a
_diffrn_radiation_wavelength 1.54178
_diffrn_reflns_av_R_equivalents 0.0232
_diffrn_reflns_av_unetI/netI 0.0222
_diffrn_reflns_Laue_measured_fraction_full 1.000
_diffrn_reflns_Laue_measured_fraction_max 0.992
_diffrn_reflns_limit_h_max 5
_diffrn_reflns_limit_h_min -5
_diffrn_reflns_limit_k_max 14
_diffrn_reflns_limit_k_min -13
_diffrn_reflns_limit_l_max 38
_diffrn_reflns_limit_l_min -37
_diffrn_reflns_number 9797
_diffrn_reflns_point_group_measured_fraction_full 1.000
_diffrn_reflns_point_group_measured_fraction_max 0.993
_diffrn_reflns_theta_full 67.679
_diffrn_reflns_theta_max 74.087
_diffrn_reflns_theta_min 2.889
_exptl_absorpt_coefficient_mu 33.866
_exptl_absorpt_correction_T_max 0.1121
_exptl_absorpt_correction_T_min 0.0046
_exptl_absorpt_correction_type numerical
_exptl_absorpt_process_details
; 
 SADABS 2016/2: Krause, L., Herbst-Irmer, R., Sheldrick G.M. & Stalke D., 
 J. Appl. Cryst. 48 (2015) 3-10 
;
_exptl_crystal_colour colourless
_exptl_crystal_density_diffrn 2.176
_exptl_crystal_description plate
_exptl_crystal_F_000 888
_exptl_crystal_recrystallization_method 'Re-crystallisation from solvent: hexanes/dichloromethane'
_exptl_crystal_size_max 0.158
_exptl_crystal_size_mid 0.127
_exptl_crystal_size_min 0.028
_refine_diff_density_max 0.305
_refine_diff_density_min -0.294
_refine_diff_density_rms 0.058
_refine_ls_abs_structure_details
; 
 Refined as an inversion twin. 
;
_refine_ls_abs_structure_Flack 0.037(8)
_refine_ls_extinction_method none
_refine_ls_goodness_of_fit_ref 1.112
_refine_ls_hydrogen_treatment constr
_refine_ls_matrix_type full
_refine_ls_number_parameters 174
_refine_ls_number_reflns 2934
_refine_ls_number_restraints 0
_refine_ls_restrained_S_all 1.112
_refine_ls_R_factor_all 0.0150
_refine_ls_R_factor_gt 0.0149
_refine_ls_shift/su_max 0.003
_refine_ls_shift/su_mean 0.000
_refine_ls_structure_factor_coef Fsqd
_refine_ls_weighting_details 'w=1/[\s^2^(Fo^2^)+(0.0147P)^2^+0.2798P] where P=(Fo^2^+2Fc^2^)/3'
_refine_ls_weighting_scheme calc
_refine_ls_wR_factor_gt 0.0379
_refine_ls_wR_factor_ref 0.0380
_reflns_Friedel_coverage 0.657
_reflns_Friedel_fraction_full 1.000
_reflns_Friedel_fraction_max 0.995
_reflns_number_gt 2918
_reflns_number_total 2934
_reflns_threshold_expression 'I > 2\s(I)'
_cod_data_source_file d0ra01569e2.cif
_cod_data_source_block jus1809
_cod_depositor_comments 'Adding full bibliography for 7240398--7240401.cif.'
_cod_original_cell_volume 1459.35(5)
_cod_database_code 7240401
_shelx_shelxl_version_number 2017/1
_shelx_space_group_comment
; 
The symmetry employed for this shelxl refinement is uniquely defined 
by the following loop, which should always be used as a source of 
symmetry information in preference to the above space-group names. 
They are only intended as comments. 
;
_shelx_estimated_absorpt_t_min 0.075
_shelx_estimated_absorpt_t_max 0.451

loop_
_space_group_symop_operation_xyz
'x, y, z'
'-x+1/2, -y, z+1/2'
'-x, y+1/2, -z+1/2'
'x+1/2, -y+1/2, -z'

loop_
_atom_site_label
_atom_site_type_symbol
_atom_site_fract_x
_atom_site_fract_y
_atom_site_fract_z
_atom_site_U_iso_or_equiv
_atom_site_adp_type
_atom_site_occupancy
_atom_site_site_symmetry_order
_atom_site_calc_flag
_atom_site_refinement_flags_posn
_atom_site_refinement_flags_adp
_atom_site_refinement_flags_occupancy
_atom_site_disorder_assembly
_atom_site_disorder_group
I1 I -0.06974(6) 0.63448(2) 0.52821(2) 0.05149(8) Uani 1 1 d . . . . .
I2 I 0.24743(6) 0.67450(2) 0.63847(2) 0.04729(7) Uani 1 1 d . . . . .
F1 F 0.2990(10) 0.1948(2) 0.54633(8) 0.0723(9) Uani 1 1 d . . . . .
O1 O 1.1160(9) 0.5739(3) 0.87119(9) 0.0561(7) Uani 1 1 d . . . . .
C1 C 0.1469(8) 0.5001(3) 0.56417(11) 0.0401(7) Uani 1 1 d . . . . .
C2 C 0.2755(9) 0.5159(3) 0.60570(10) 0.0385(6) Uani 1 1 d . . . . .
C3 C 0.4262(10) 0.4211(3) 0.62718(10) 0.0394(7) Uani 1 1 d . . . . .
C4 C 0.4359(11) 0.3119(3) 0.60624(11) 0.0470(8) Uani 1 1 d . . . . .
H4 H 0.535828 0.246984 0.619904 0.056 Uiso 1 1 calc R U . . .
C5 C 0.2982(12) 0.3013(3) 0.56583(12) 0.0507(9) Uani 1 1 d . . . . .
C6 C 0.1561(10) 0.3915(4) 0.54378(11) 0.0496(9) Uani 1 1 d . . . . .
H6 H 0.066699 0.380400 0.515506 0.059 Uiso 1 1 calc R U . . .
C7 C 0.5640(10) 0.4345(3) 0.66967(11) 0.0414(7) Uani 1 1 d . . . . .
C8 C 0.6764(9) 0.4488(3) 0.70508(11) 0.0426(8) Uani 1 1 d . . . . .
C9 C 0.7992(9) 0.4771(3) 0.74767(11) 0.0409(7) Uani 1 1 d . . . . .
C10 C 0.9692(10) 0.3973(3) 0.77266(11) 0.0436(8) Uani 1 1 d . . . . .
H10 H 1.009023 0.321629 0.761338 0.052 Uiso 1 1 calc R U . . .
C11 C 1.0819(11) 0.4262(3) 0.81398(11) 0.0429(7) Uani 1 1 d . . . . .
H11 H 1.198483 0.370867 0.830762 0.052 Uiso 1 1 calc R U . . .
C12 C 1.0227(10) 0.5374(3) 0.83070(11) 0.0432(8) Uani 1 1 d . . . . .
C13 C 0.8563(10) 0.6189(3) 0.80560(13) 0.0481(9) Uani 1 1 d . . . . .
H13 H 0.819425 0.694991 0.816703 0.058 Uiso 1 1 calc R U . . .
C14 C 0.7451(12) 0.5889(3) 0.76452(11) 0.0450(7) Uani 1 1 d . . . . .
H14 H 0.630933 0.644532 0.747562 0.054 Uiso 1 1 calc R U . . .
C15 C 1.2571(15) 0.4896(4) 0.89985(13) 0.0617(11) Uani 1 1 d . . . . .
H15A H 1.286659 0.524056 0.928881 0.074 Uiso 1 1 calc R U . . .
H15B H 1.466455 0.465302 0.888212 0.074 Uiso 1 1 calc R U . . .
H15C H 1.114923 0.421781 0.902078 0.074 Uiso 1 1 calc R U . . .

loop_
_atom_site_aniso_label
_atom_site_aniso_U_11
_atom_site_aniso_U_22
_atom_site_aniso_U_33
_atom_site_aniso_U_23
_atom_site_aniso_U_13
_atom_site_aniso_U_12
I1 0.03646(11) 0.06050(15) 0.05750(12) 0.02345(11) -0.00046(11) 0.00104(11)
I2 0.04044(11) 0.03703(11) 0.06441(13) -0.00208(9) -0.00114(11) 0.00220(10)
F1 0.115(3) 0.0521(14) 0.0503(12) -0.0138(10) -0.0008(14) 0.0115(16)
O1 0.076(2) 0.0482(15) 0.0440(13) -0.0038(11) -0.0077(14) -0.0078(15)
C1 0.0335(16) 0.0436(19) 0.0433(16) 0.0112(13) 0.0023(12) 0.0001(13)
C2 0.0355(16) 0.0370(16) 0.0430(15) 0.0039(12) 0.0055(14) -0.0001(15)
C3 0.0407(16) 0.0396(17) 0.0380(14) 0.0031(12) 0.0071(14) 0.0026(16)
C4 0.060(2) 0.0408(19) 0.0406(16) 0.0037(13) 0.0080(17) 0.0054(19)
C5 0.067(3) 0.046(2) 0.0391(16) -0.0041(13) 0.0065(17) 0.0035(19)
C6 0.057(2) 0.057(2) 0.0352(14) 0.0030(14) 0.0010(14) -0.0016(17)
C7 0.0434(18) 0.0377(17) 0.0432(16) 0.0035(12) 0.0064(15) 0.0029(17)
C8 0.046(2) 0.0393(18) 0.0429(17) 0.0032(13) 0.0043(13) 0.0008(14)
C9 0.0415(18) 0.0417(17) 0.0396(15) 0.0017(12) 0.0053(14) -0.0004(14)
C10 0.049(2) 0.0380(18) 0.0438(16) -0.0018(13) 0.0027(14) 0.0007(15)
C11 0.0457(19) 0.0400(18) 0.0431(16) 0.0039(13) -0.0005(16) -0.0027(17)
C12 0.046(2) 0.0424(19) 0.0414(16) 0.0003(13) 0.0034(13) -0.0090(15)
C13 0.059(2) 0.0362(19) 0.0490(17) -0.0027(14) 0.0026(16) -0.0011(16)
C14 0.0477(19) 0.0400(17) 0.0473(16) 0.0032(13) 0.0031(17) 0.0029(18)
C15 0.077(3) 0.058(2) 0.050(2) 0.0043(16) -0.014(2) -0.012(3)

loop_
_atom_type_symbol
_atom_type_description
_atom_type_scat_dispersion_real
_atom_type_scat_dispersion_imag
_atom_type_scat_source
C C 0.0181 0.0091 'International Tables Vol C Tables 4.2.6.8 and 6.1.1.4'
H H 0.0000 0.0000 'International Tables Vol C Tables 4.2.6.8 and 6.1.1.4'
O O 0.0492 0.0322 'International Tables Vol C Tables 4.2.6.8 and 6.1.1.4'
F F 0.0727 0.0534 'International Tables Vol C Tables 4.2.6.8 and 6.1.1.4'
I I -0.3257 6.8362 'International Tables Vol C Tables 4.2.6.8 and 6.1.1.4'

loop_
_geom_angle_atom_site_label_1
_geom_angle_atom_site_label_2
_geom_angle_atom_site_label_3
_geom_angle
_geom_angle_site_symmetry_1
_geom_angle_site_symmetry_3
_geom_angle_publ_flag
C12 O1 C15 117.7(3) . . ?
C2 C1 C6 121.0(3) . . ?
C2 C1 I1 123.2(3) . . ?
C6 C1 I1 115.8(3) . . ?
C1 C2 C3 119.5(3) . . ?
C1 C2 I2 122.2(3) . . ?
C3 C2 I2 118.3(2) . . ?
C4 C3 C2 119.0(3) . . ?
C4 C3 C7 119.9(3) . . ?
C2 C3 C7 121.1(3) . . ?
C5 C4 C3 118.6(4) . . ?
F1 C5 C4 118.4(4) . . ?
F1 C5 C6 117.7(4) . . ?
C4 C5 C6 123.9(4) . . ?
C5 C6 C1 117.9(3) . . ?
C8 C7 C3 178.2(4) . . ?
C7 C8 C9 174.5(4) . . ?
C10 C9 C14 119.0(3) . . ?
C10 C9 C8 122.0(3) . . ?
C14 C9 C8 119.0(3) . . ?
C9 C10 C11 121.0(3) . . ?
C10 C11 C12 119.5(4) . . ?
O1 C12 C13 115.7(3) . . ?
O1 C12 C11 124.3(4) . . ?
C13 C12 C11 119.9(3) . . ?
C14 C13 C12 119.9(4) . . ?
C13 C14 C9 120.6(4) . . ?

loop_
_geom_bond_atom_site_label_1
_geom_bond_atom_site_label_2
_geom_bond_distance
_geom_bond_site_symmetry_2
_geom_bond_publ_flag
I1 C1 2.098(3) . ?
I2 C2 2.083(3) . ?
F1 C5 1.361(5) . ?
O1 C12 1.364(4) . ?
O1 C15 1.432(5) . ?
C1 C2 1.390(5) . ?
C1 C6 1.395(6) . ?
C2 C3 1.418(5) . ?
C3 C4 1.409(5) . ?
C3 C7 1.429(5) . ?
C4 C5 1.368(6) . ?
C5 C6 1.370(6) . ?
C7 C8 1.191(5) . ?
C8 C9 1.437(5) . ?
C9 C10 1.387(5) . ?
C9 C14 1.401(5) . ?
C10 C11 1.388(5) . ?
C11 C12 1.397(5) . ?
C12 C13 1.395(6) . ?
C13 C14 1.383(5) . ?

loop_
_geom_torsion_atom_site_label_1
_geom_torsion_atom_site_label_2
_geom_torsion_atom_site_label_3
_geom_torsion_atom_site_label_4
_geom_torsion
_geom_torsion_site_symmetry_1
_geom_torsion_site_symmetry_2
_geom_torsion_site_symmetry_3
_geom_torsion_site_symmetry_4
_geom_torsion_publ_flag
C6 C1 C2 C3 1.8(5) . . . . ?
I1 C1 C2 C3 -178.1(3) . . . . ?
C6 C1 C2 I2 -177.1(3) . . . . ?
I1 C1 C2 I2 3.1(4) . . . . ?
C1 C2 C3 C4 -1.4(6) . . . . ?
I2 C2 C3 C4 177.4(3) . . . . ?
C1 C2 C3 C7 179.3(3) . . . . ?
I2 C2 C3 C7 -1.8(5) . . . . ?
C2 C3 C4 C5 -0.1(6) . . . . ?
C7 C3 C4 C5 179.1(4) . . . . ?
C3 C4 C5 F1 -177.9(4) . . . . ?
C3 C4 C5 C6 1.4(7) . . . . ?
F1 C5 C6 C1 178.3(4) . . . . ?
C4 C5 C6 C1 -1.1(7) . . . . ?
C2 C1 C6 C5 -0.5(6) . . . . ?
I1 C1 C6 C5 179.3(3) . . . . ?
C14 C9 C10 C11 0.7(6) . . . . ?
C8 C9 C10 C11 -179.2(4) . . . . ?
C9 C10 C11 C12 0.2(6) . . . . ?
C15 O1 C12 C13 173.6(4) . . . . ?
C15 O1 C12 C11 -6.0(6) . . . . ?
C10 C11 C12 O1 178.4(4) . . . . ?
C10 C11 C12 C13 -1.1(6) . . . . ?
O1 C12 C13 C14 -178.4(4) . . . . ?
C11 C12 C13 C14 1.2(6) . . . . ?
C12 C13 C14 C9 -0.3(6) . . . . ?
C10 C9 C14 C13 -0.7(6) . . . . ?
C8 C9 C14 C13 179.2(4) . . . . ?
